data_7050464
loop_
_publ_author_name
'Li, Licun'
'Liu, Zhiliang'
'Turner, Scott S.'
'Liao, Daizheng'
'Jiang, Zonghui'
'Yan, Shiping'

_publ_section_title
;
 The first one-dimensional copper(ii)-radical system with alternating
 double end-on and end-to-end azido bridges
;
_journal_issue 4
_journal_name_full 'New Journal of Chemistry'
_journal_page_first 752
_journal_paper_doi 10.1039/b209397a
_journal_volume 27
_journal_year 2003
_chemical_formula_sum 'C13 H20 Cu N9 O3'
_chemical_formula_weight 413.92
_chemical_name_systematic
; 
? 
;
_space_group_IT_number 14
_symmetry_cell_setting monoclinic
_symmetry_space_group_name_Hall '-P 2yn'
_symmetry_space_group_name_H-M 'P 1 21/n 1'
_atom_sites_solution_hydrogens geom
_atom_sites_solution_primary direct
_atom_sites_solution_secondary difmap
_audit_creation_method SHELXL-97
_cell_angle_alpha 90.00
_cell_angle_beta 102.903(10)
_cell_angle_gamma 90.00
_cell_formula_units_Z 4
_cell_length_a 10.358(8)
_cell_length_b 7.680(5)
_cell_length_c 23.191(17)
_cell_measurement_temperature 293(2)
_cell_volume 1798(2)
_computing_cell_refinement 'Bruker SMART'
_computing_data_collection 'Bruker SMART'
_computing_data_reduction 'Bruker SHELXTL'
_computing_molecular_graphics 'Bruker SHELXTL'
_computing_publication_material 'Bruker SHELXTL'
_computing_structure_refinement 'SHELXL-97 (Sheldrick, 1997)'
_computing_structure_solution 'SHELXS-97 (Sheldrick, 1990)'
_diffrn_ambient_temperature 293(2)
_diffrn_measured_fraction_theta_full 0.999
_diffrn_measured_fraction_theta_max 0.999
_diffrn_measurement_device_type 'CCD area detector'
_diffrn_measurement_method 'phi and omega scans'
_diffrn_radiation_monochromator graphite
_diffrn_radiation_source 'fine-focus sealed tube'
_diffrn_radiation_type MoK\a
_diffrn_radiation_wavelength 0.71073
_diffrn_reflns_av_R_equivalents 0.1026
_diffrn_reflns_av_sigmaI/netI 0.1461
_diffrn_reflns_limit_h_max 11
_diffrn_reflns_limit_h_min -12
_diffrn_reflns_limit_k_max 9
_diffrn_reflns_limit_k_min -4
_diffrn_reflns_limit_l_max 27
_diffrn_reflns_limit_l_min -26
_diffrn_reflns_number 7150
_diffrn_reflns_theta_full 25.01
_diffrn_reflns_theta_max 25.01
_diffrn_reflns_theta_min 1.80
_exptl_absorpt_coefficient_mu 1.249
_exptl_absorpt_correction_T_max 0.8853
_exptl_absorpt_correction_T_min 0.7882
_exptl_absorpt_correction_type multi-scan
_exptl_absorpt_process_details SADABS
_exptl_crystal_density_diffrn 1.529
_exptl_crystal_density_method 'not measured'
_exptl_crystal_F_000 856
_exptl_crystal_size_max 0.20
_exptl_crystal_size_mid 0.15
_exptl_crystal_size_min 0.10
_refine_diff_density_max 0.375
_refine_diff_density_min -0.502
_refine_diff_density_rms 0.082
_refine_ls_extinction_method none
_refine_ls_goodness_of_fit_ref 0.974
_refine_ls_hydrogen_treatment mixed
_refine_ls_matrix_type full
_refine_ls_number_parameters 235
_refine_ls_number_reflns 3166
_refine_ls_number_restraints 0
_refine_ls_restrained_S_all 0.974
_refine_ls_R_factor_all 0.1377
_refine_ls_R_factor_gt 0.0501
_refine_ls_shift/su_max 0.000
_refine_ls_shift/su_mean 0.000
_refine_ls_structure_factor_coef Fsqd
_refine_ls_weighting_details 'calc w=1/[\s^2^(Fo^2^)+(0.0340P)^2^+0.0000P] where P=(Fo^2^+2Fc^2^)/3'
_refine_ls_weighting_scheme calc
_refine_ls_wR_factor_gt 0.0836
_refine_ls_wR_factor_ref 0.1076
_reflns_number_gt 1497
_reflns_number_total 3166
_reflns_threshold_expression >2sigma(I)
_cod_data_source_file b209397a.txt
_cod_data_source_block 011115d
_cod_depositor_comments
;
The following automatic conversions were performed:
'_symmetry_cell_setting' value 'Monoclinic' changed to 'monoclinic'
according to '/home/saulius/struct/CIF-dictionaries/cif_core.dic'
dictionary named 'cif_core.dic' version 2.4.1 from
2010-06-29.

'_exptl_absorpt_correction_type' value 'MULTI-SCAN' changed
to 'multi-scan' according to
'/home/saulius/struct/CIF-dictionaries/cif_core.dic' dictionary named
'cif_core.dic' version 2.4.1 from 2010-06-29.

Automatic conversion script
Id: cif_fix_enum 1527 2010-12-29 10:47:43Z saulius 
;
_cod_original_sg_symbol_H-M P2(1)/n
_cod_database_code 7050464

loop_
_symmetry_equiv_pos_as_xyz
'x, y, z'
'-x+1/2, y+1/2, -z+1/2'
'-x, -y, -z'
'x-1/2, -y-1/2, z-1/2'

loop_
_atom_site_label
_atom_site_type_symbol
_atom_site_fract_x
_atom_site_fract_y
_atom_site_fract_z
_atom_site_U_iso_or_equiv
_atom_site_adp_type
_atom_site_occupancy
_atom_site_symmetry_multiplicity
_atom_site_calc_flag
_atom_site_refinement_flags
_atom_site_disorder_assembly
_atom_site_disorder_group
Cu1 Cu 0.95619(8) 0.85204(9) 0.53720(3) 0.0370(3) Uani 1 1 d . . .
N1 N 1.0188(5) 0.7682(7) 0.6201(2) 0.0375(13) Uani 1 1 d . . .
N2 N 1.0146(6) 1.0813(8) 0.7764(2) 0.0621(18) Uani 1 1 d . . .
N3 N 0.9542(5) 0.8501(8) 0.8157(2) 0.0515(15) Uani 1 1 d . . .
N4 N 0.8258(5) 0.6659(7) 0.5156(2) 0.0491(15) Uani 1 1 d . . .
N5 N 0.8463(5) 0.5150(8) 0.5117(2) 0.0403(14) Uani 1 1 d . . .
N6 N 0.8602(6) 0.3646(8) 0.5064(3) 0.0691(18) Uani 1 1 d . . .
N7 N 1.0834(5) 1.0488(6) 0.5449(2) 0.0423(14) Uani 1 1 d . . .
N8 N 1.1556(6) 1.1142(7) 0.5871(3) 0.0426(14) Uani 1 1 d . . .
N9 N 1.2225(6) 1.1782(9) 0.6274(3) 0.084(2) Uani 1 1 d . . .
O1 O 1.0609(7) 1.1805(7) 0.7414(2) 0.115(2) Uani 1 1 d . . .
O2 O 0.9265(5) 0.6918(7) 0.8232(2) 0.0815(17) Uani 1 1 d . . .
O3 O 0.8013(4) 1.0504(5) 0.56125(19) 0.0548(13) Uani 1 1 d . . .
H3B H 0.8288 1.1443 0.5863 0.066 Uiso 1 1 calc R . .
C1 C 1.0714(6) 0.6092(8) 0.6319(3) 0.0419(17) Uani 1 1 d . . .
H1A H 1.0852 0.5420 0.6005 0.050 Uiso 1 1 calc R . .
C2 C 1.1059(6) 0.5406(8) 0.6876(3) 0.0482(18) Uani 1 1 d . . .
H2A H 1.1422 0.4295 0.6937 0.058 Uiso 1 1 calc R . .
C3 C 1.0862(6) 0.6382(9) 0.7344(3) 0.0474(17) Uani 1 1 d . . .
H3A H 1.1088 0.5944 0.7727 0.057 Uiso 1 1 calc R . .
C4 C 1.0324(6) 0.8022(8) 0.7237(3) 0.0388(17) Uani 1 1 d . . .
C5 C 1.0002(6) 0.8628(8) 0.6658(2) 0.0383(15) Uani 1 1 d . . .
H5A H 0.9642 0.9737 0.6586 0.046 Uiso 1 1 calc R . .
C6 C 1.0003(6) 0.9108(9) 0.7716(3) 0.0418(17) Uani 1 1 d . . .
C7 C 0.9659(7) 1.1554(9) 0.8273(3) 0.0517(18) Uani 1 1 d . . .
C8 C 0.9303(7) 0.9876(9) 0.8570(3) 0.053(2) Uani 1 1 d . . .
C9 C 0.7881(8) 0.9745(10) 0.8607(4) 0.104(3) Uani 1 1 d . . .
H9A H 0.7322 0.9990 0.8226 0.156 Uiso 1 1 calc R . .
H9B H 0.7707 1.0571 0.8891 0.156 Uiso 1 1 calc R . .
H9C H 0.7704 0.8590 0.8727 0.156 Uiso 1 1 calc R . .
C10 C 1.0229(10) 0.9497(10) 0.9168(3) 0.122(4) Uani 1 1 d . . .
H10A H 0.9958 0.8440 0.9328 0.183 Uiso 1 1 calc R . .
H10B H 1.0192 1.0442 0.9435 0.183 Uiso 1 1 calc R . .
H10C H 1.1119 0.9370 0.9118 0.183 Uiso 1 1 calc R . .
C11 C 1.0775(7) 1.2622(10) 0.8625(3) 0.084(3) Uani 1 1 d . . .
H11A H 1.1512 1.1877 0.8785 0.126 Uiso 1 1 calc R . .
H11B H 1.0486 1.3194 0.8942 0.126 Uiso 1 1 calc R . .
H11C H 1.1040 1.3479 0.8373 0.126 Uiso 1 1 calc R . .
C12 C 0.8480(8) 1.2704(11) 0.8000(4) 0.101(3) Uani 1 1 d . . .
H12A H 0.8786 1.3714 0.7826 0.151 Uiso 1 1 calc R . .
H12B H 0.8034 1.3059 0.8302 0.151 Uiso 1 1 calc R . .
H12C H 0.7878 1.2062 0.7700 0.151 Uiso 1 1 calc R . .
C13 C 0.6653(8) 1.0213(10) 0.5362(4) 0.088(3) Uani 1 1 d . . .
H13A H 0.6134 1.1100 0.5495 0.132 Uiso 1 1 calc R . .
H13B H 0.6399 0.9092 0.5483 0.132 Uiso 1 1 calc R . .
H13C H 0.6504 1.0250 0.4938 0.132 Uiso 1 1 calc R . .

loop_
_atom_site_aniso_label
_atom_site_aniso_U_11
_atom_site_aniso_U_22
_atom_site_aniso_U_33
_atom_site_aniso_U_23
_atom_site_aniso_U_13
_atom_site_aniso_U_12
Cu1 0.0503(5) 0.0313(4) 0.0286(4) 0.0015(4) 0.0069(3) -0.0083(5)
N1 0.046(4) 0.035(3) 0.034(3) -0.002(2) 0.013(3) -0.005(3)
N2 0.111(5) 0.046(4) 0.036(4) -0.002(3) 0.030(4) -0.011(4)
N3 0.072(4) 0.045(4) 0.042(4) 0.002(3) 0.022(3) -0.003(4)
N4 0.056(4) 0.027(4) 0.060(4) 0.006(3) 0.005(3) -0.006(3)
N5 0.041(4) 0.044(4) 0.034(3) 0.004(3) 0.005(3) -0.010(3)
N6 0.085(5) 0.033(4) 0.091(5) -0.007(4) 0.025(4) -0.011(4)
N7 0.055(4) 0.044(3) 0.026(3) -0.003(3) 0.003(3) -0.013(3)
N8 0.054(4) 0.038(4) 0.037(4) 0.006(3) 0.013(3) -0.005(3)
N9 0.092(5) 0.100(6) 0.053(5) -0.007(4) 0.001(4) -0.033(4)
O1 0.222(7) 0.059(4) 0.089(5) 0.000(3) 0.087(5) -0.030(4)
O2 0.118(5) 0.056(4) 0.088(4) 0.003(3) 0.060(4) -0.008(3)
O3 0.054(3) 0.053(3) 0.056(3) -0.010(2) 0.010(3) 0.001(3)
C1 0.047(4) 0.039(5) 0.043(4) -0.002(3) 0.015(3) -0.002(3)
C2 0.064(5) 0.039(4) 0.041(5) 0.005(3) 0.010(4) 0.006(4)
C3 0.053(4) 0.051(5) 0.034(4) 0.010(4) 0.001(3) 0.003(4)
C4 0.041(4) 0.044(5) 0.033(4) 0.003(3) 0.012(3) -0.004(3)
C5 0.051(4) 0.036(4) 0.026(4) 0.006(3) 0.005(3) -0.002(3)
C6 0.055(5) 0.041(5) 0.028(4) 0.004(3) 0.007(4) 0.000(3)
C7 0.061(5) 0.051(5) 0.043(4) -0.010(4) 0.011(4) -0.003(5)
C8 0.067(6) 0.055(5) 0.043(5) 0.000(4) 0.024(4) 0.004(4)
C9 0.114(8) 0.080(7) 0.152(9) -0.015(6) 0.100(7) -0.011(6)
C10 0.224(12) 0.081(7) 0.044(6) 0.013(4) -0.008(7) -0.017(7)
C11 0.101(7) 0.091(6) 0.061(6) -0.016(4) 0.022(5) -0.031(6)
C12 0.082(7) 0.089(7) 0.124(8) 0.040(6) 0.007(6) 0.025(6)
C13 0.068(7) 0.077(7) 0.123(8) 0.001(5) 0.031(6) 0.005(5)

loop_
_atom_type_symbol
_atom_type_description
_atom_type_scat_dispersion_real
_atom_type_scat_dispersion_imag
_atom_type_scat_source
C C 0.0033 0.0016 'International Tables Vol C Tables 4.2.6.8 and 6.1.1.4'
H H 0.0000 0.0000 'International Tables Vol C Tables 4.2.6.8 and 6.1.1.4'
N N 0.0061 0.0033 'International Tables Vol C Tables 4.2.6.8 and 6.1.1.4'
O O 0.0106 0.0060 'International Tables Vol C Tables 4.2.6.8 and 6.1.1.4'
Cu Cu 0.3201 1.2651 'International Tables Vol C Tables 4.2.6.8 and 6.1.1.4'

loop_
_geom_angle_atom_site_label_1
_geom_angle_atom_site_label_2
_geom_angle_atom_site_label_3
_geom_angle
_geom_angle_site_symmetry_1
_geom_angle_site_symmetry_3
_geom_angle_publ_flag
N4 Cu1 N7 170.5(2) . . ?
N4 Cu1 N1 93.9(2) . . ?
N7 Cu1 N1 95.3(2) . . ?
N4 Cu1 N7 92.9(2) . 3_776 ?
N7 Cu1 N7 77.7(2) . 3_776 ?
N1 Cu1 N7 172.5(2) . 3_776 ?
N4 Cu1 O3 93.7(2) . . ?
N7 Cu1 O3 87.70(19) . . ?
N1 Cu1 O3 94.15(18) . . ?
N7 Cu1 O3 88.51(18) 3_776 . ?
C5 N1 C1 117.3(5) . . ?
C5 N1 Cu1 121.1(4) . . ?
C1 N1 Cu1 121.4(4) . . ?
O1 N2 C6 125.8(6) . . ?
O1 N2 C7 120.9(6) . . ?
C6 N2 C7 113.3(6) . . ?
O2 N3 C6 125.5(6) . . ?
O2 N3 C8 121.2(5) . . ?
C6 N3 C8 113.2(6) . . ?
N5 N4 Cu1 127.6(4) . . ?
N6 N5 N4 176.7(6) . . ?
N8 N7 Cu1 132.2(4) . . ?
N8 N7 Cu1 124.9(4) . 3_776 ?
Cu1 N7 Cu1 102.3(2) . 3_776 ?
N9 N8 N7 178.8(7) . . ?
C13 O3 Cu1 117.8(4) . . ?
C13 O3 H3B 121.1 . . ?
Cu1 O3 H3B 121.1 . . ?
N1 C1 C2 123.6(6) . . ?
N1 C1 H1A 118.2 . . ?
C2 C1 H1A 118.2 . . ?
C1 C2 C3 118.9(6) . . ?
C1 C2 H2A 120.6 . . ?
C3 C2 H2A 120.6 . . ?
C2 C3 C4 118.9(6) . . ?
C2 C3 H3A 120.5 . . ?
C4 C3 H3A 120.5 . . ?
C3 C4 C5 118.7(6) . . ?
C3 C4 C6 121.9(6) . . ?
C5 C4 C6 119.3(6) . . ?
N1 C5 C4 122.6(6) . . ?
N1 C5 H5A 118.7 . . ?
C4 C5 H5A 118.7 . . ?
N3 C6 N2 109.8(6) . . ?
N3 C6 C4 124.5(6) . . ?
N2 C6 C4 125.6(6) . . ?
N2 C7 C11 106.5(6) . . ?
N2 C7 C12 105.9(6) . . ?
C11 C7 C12 110.9(7) . . ?
N2 C7 C8 101.0(5) . . ?
C11 C7 C8 116.4(6) . . ?
C12 C7 C8 114.8(6) . . ?
N3 C8 C9 107.3(6) . . ?
N3 C8 C10 106.8(6) . . ?
C9 C8 C10 111.1(7) . . ?
N3 C8 C7 102.5(6) . . ?
C9 C8 C7 114.7(6) . . ?
C10 C8 C7 113.6(6) . . ?
C8 C9 H9A 109.5 . . ?
C8 C9 H9B 109.5 . . ?
H9A C9 H9B 109.5 . . ?
C8 C9 H9C 109.5 . . ?
H9A C9 H9C 109.5 . . ?
H9B C9 H9C 109.5 . . ?
C8 C10 H10A 109.5 . . ?
C8 C10 H10B 109.5 . . ?
H10A C10 H10B 109.5 . . ?
C8 C10 H10C 109.5 . . ?
H10A C10 H10C 109.5 . . ?
H10B C10 H10C 109.5 . . ?
C7 C11 H11A 109.5 . . ?
C7 C11 H11B 109.5 . . ?
H11A C11 H11B 109.5 . . ?
C7 C11 H11C 109.5 . . ?
H11A C11 H11C 109.5 . . ?
H11B C11 H11C 109.5 . . ?
C7 C12 H12A 109.5 . . ?
C7 C12 H12B 109.5 . . ?
H12A C12 H12B 109.5 . . ?
C7 C12 H12C 109.5 . . ?
H12A C12 H12C 109.5 . . ?
H12B C12 H12C 109.5 . . ?
O3 C13 H13A 109.5 . . ?
O3 C13 H13B 109.5 . . ?
H13A C13 H13B 109.5 . . ?
O3 C13 H13C 109.5 . . ?
H13A C13 H13C 109.5 . . ?
H13B C13 H13C 109.5 . . ?

loop_
_geom_bond_atom_site_label_1
_geom_bond_atom_site_label_2
_geom_bond_distance
_geom_bond_site_symmetry_2
_geom_bond_publ_flag
Cu1 N4 1.954(5) . ?
Cu1 N7 1.986(5) . ?
Cu1 N1 1.994(5) . ?
Cu1 N7 2.007(5) 3_776 ?
Cu1 O3 2.368(4) . ?
N1 C5 1.333(7) . ?
N1 C1 1.340(7) . ?
N2 O1 1.282(6) . ?
N2 C6 1.320(7) . ?
N2 C7 1.494(7) . ?
N3 O2 1.270(6) . ?
N3 C6 1.309(7) . ?
N3 C8 1.482(8) . ?
N4 N5 1.185(6) . ?
N5 N6 1.174(7) . ?
N7 N8 1.201(6) . ?
N7 Cu1 2.007(5) 3_776 ?
N8 N9 1.142(7) . ?
O3 C13 1.416(7) . ?
O3 H3B 0.9300 . ?
C1 C2 1.367(8) . ?
C1 H1A 0.9300 . ?
C2 C3 1.371(8) . ?
C2 H2A 0.9300 . ?
C3 C4 1.377(8) . ?
C3 H3A 0.9300 . ?
C4 C5 1.391(7) . ?
C4 C6 1.484(8) . ?
C5 H5A 0.9300 . ?
C7 C11 1.502(8) . ?
C7 C12 1.525(9) . ?
C7 C8 1.544(9) . ?
C8 C9 1.498(9) . ?
C8 C10 1.528(9) . ?
C9 H9A 0.9600 . ?
C9 H9B 0.9600 . ?
C9 H9C 0.9600 . ?
C10 H10A 0.9600 . ?
C10 H10B 0.9600 . ?
C10 H10C 0.9600 . ?
C11 H11A 0.9600 . ?
C11 H11B 0.9600 . ?
C11 H11C 0.9600 . ?
C12 H12A 0.9600 . ?
C12 H12B 0.9600 . ?
C12 H12C 0.9600 . ?
C13 H13A 0.9600 . ?
C13 H13B 0.9600 . ?
C13 H13C 0.9600 . ?

loop_
_geom_torsion_atom_site_label_1
_geom_torsion_atom_site_label_2
_geom_torsion_atom_site_label_3
_geom_torsion_atom_site_label_4
_geom_torsion
_geom_torsion_site_symmetry_1
_geom_torsion_site_symmetry_2
_geom_torsion_site_symmetry_3
_geom_torsion_site_symmetry_4
_geom_torsion_publ_flag
N4 Cu1 N1 C5 -114.4(5) . . . . ?
N7 Cu1 N1 C5 67.7(5) . . . . ?
N7 Cu1 N1 C5 90.1(17) 3_776 . . . ?
O3 Cu1 N1 C5 -20.4(5) . . . . ?
N4 Cu1 N1 C1 60.2(5) . . . . ?
N7 Cu1 N1 C1 -117.7(5) . . . . ?
N7 Cu1 N1 C1 -95.3(16) 3_776 . . . ?
O3 Cu1 N1 C1 154.2(4) . . . . ?
N7 Cu1 N4 N5 100.1(13) . . . . ?
N1 Cu1 N4 N5 -67.0(5) . . . . ?
N7 Cu1 N4 N5 109.9(5) 3_776 . . . ?
O3 Cu1 N4 N5 -161.4(5) . . . . ?
Cu1 N4 N5 N6 -167(10) . . . . ?
N4 Cu1 N7 N8 -179.0(11) . . . . ?
N1 Cu1 N7 N8 -11.9(6) . . . . ?
N7 Cu1 N7 N8 171.0(7) 3_776 . . . ?
O3 Cu1 N7 N8 82.0(6) . . . . ?
N4 Cu1 N7 Cu1 10.0(14) . . . 3_776 ?
N1 Cu1 N7 Cu1 177.1(2) . . . 3_776 ?
N7 Cu1 N7 Cu1 0.0 3_776 . . 3_776 ?
O3 Cu1 N7 Cu1 -89.0(2) . . . 3_776 ?
Cu1 N7 N8 N9 -86(35) . . . . ?
Cu1 N7 N8 N9 84(35) 3_776 . . . ?
N4 Cu1 O3 C13 -22.1(5) . . . . ?
N7 Cu1 O3 C13 148.6(5) . . . . ?
N1 Cu1 O3 C13 -116.3(5) . . . . ?
N7 Cu1 O3 C13 70.8(5) 3_776 . . . ?
C5 N1 C1 C2 0.2(9) . . . . ?
Cu1 N1 C1 C2 -174.6(5) . . . . ?
N1 C1 C2 C3 0.0(10) . . . . ?
C1 C2 C3 C4 -0.1(10) . . . . ?
C2 C3 C4 C5 0.0(9) . . . . ?
C2 C3 C4 C6 176.0(6) . . . . ?
C1 N1 C5 C4 -0.3(9) . . . . ?
Cu1 N1 C5 C4 174.5(4) . . . . ?
C3 C4 C5 N1 0.3(9) . . . . ?
C6 C4 C5 N1 -175.9(5) . . . . ?
O2 N3 C6 N2 178.2(6) . . . . ?
C8 N3 C6 N2 0.8(8) . . . . ?
O2 N3 C6 C4 -2.3(10) . . . . ?
C8 N3 C6 C4 -179.8(6) . . . . ?
O1 N2 C6 N3 178.0(7) . . . . ?
C7 N2 C6 N3 -4.1(8) . . . . ?
O1 N2 C6 C4 -1.5(12) . . . . ?
C7 N2 C6 C4 176.4(6) . . . . ?
C3 C4 C6 N3 -36.4(10) . . . . ?
C5 C4 C6 N3 139.7(6) . . . . ?
C3 C4 C6 N2 143.0(7) . . . . ?
C5 C4 C6 N2 -40.9(9) . . . . ?
O1 N2 C7 C11 -54.6(9) . . . . ?
C6 N2 C7 C11 127.4(7) . . . . ?
O1 N2 C7 C12 63.5(8) . . . . ?
C6 N2 C7 C12 -114.5(7) . . . . ?
O1 N2 C7 C8 -176.6(7) . . . . ?
C6 N2 C7 C8 5.4(7) . . . . ?
O2 N3 C8 C9 -53.9(8) . . . . ?
C6 N3 C8 C9 123.7(6) . . . . ?
O2 N3 C8 C10 65.4(8) . . . . ?
C6 N3 C8 C10 -117.1(7) . . . . ?
O2 N3 C8 C7 -175.0(6) . . . . ?
C6 N3 C8 C7 2.6(7) . . . . ?
N2 C7 C8 N3 -4.4(6) . . . . ?
C11 C7 C8 N3 -119.1(6) . . . . ?
C12 C7 C8 N3 109.0(7) . . . . ?
N2 C7 C8 C9 -120.2(7) . . . . ?
C11 C7 C8 C9 125.0(7) . . . . ?
C12 C7 C8 C9 -6.9(9) . . . . ?
N2 C7 C8 C10 110.4(7) . . . . ?
C11 C7 C8 C10 -4.3(9) . . . . ?
C12 C7 C8 C10 -136.2(7) . . . . ?
